data_7119919
loop_
_publ_author_name
'Liu, Yu-Ling'
'Zhang, Wen'

_publ_section_title
;
 Dual stimuli-triggered dielectric switching and sensing in a host-guest
 cyanometallate framework
;
_journal_name_full 'Chem. Commun.'
_journal_paper_doi 10.1039/C7CC00812K
_journal_year 2017
_chemical_formula_sum 'C7 H6 Co N7 Sr'
_chemical_formula_weight 334.72
_space_group_crystal_system cubic
_space_group_IT_number 225
_space_group_name_Hall '-F 4 2 3'
_space_group_name_H-M_alt 'F m -3 m'
_symmetry_space_group_name_Hall '-F 4 2 3'
_symmetry_space_group_name_H-M 'F m -3 m'
_audit_creation_method SHELXL-2014/7
_audit_update_record
;
2016-11-23 deposited with the CCDC.
2017-04-06 downloaded from the CCDC.
;
_cell_angle_alpha 90
_cell_angle_beta 90
_cell_angle_gamma 90
_cell_formula_units_Z 4
_cell_length_a 11.217(4)
_cell_length_b 11.217(4)
_cell_length_c 11.217(4)
_cell_measurement_reflns_used 143
_cell_measurement_temperature 293(2)
_cell_measurement_theta_max 27.4855
_cell_measurement_theta_min 3.1438
_cell_volume 1411.3(9)
_computing_structure_refinement 'SHELXL-2014/7 (Sheldrick, 2014)'
_diffrn_ambient_temperature 293(2)
_diffrn_measured_fraction_theta_full 0.979
_diffrn_measured_fraction_theta_max 0.983
_diffrn_measurement_device_type 'Saturn724+ (4x4 bin mode)'
_diffrn_radiation_type MoK\a
_diffrn_radiation_wavelength 0.71073
_diffrn_reflns_av_R_equivalents 0.0343
_diffrn_reflns_av_unetI/netI 0.0150
_diffrn_reflns_Laue_measured_fraction_full 0.979
_diffrn_reflns_Laue_measured_fraction_max 0.983
_diffrn_reflns_limit_h_max 14
_diffrn_reflns_limit_h_min -12
_diffrn_reflns_limit_k_max 14
_diffrn_reflns_limit_k_min -12
_diffrn_reflns_limit_l_max 14
_diffrn_reflns_limit_l_min -14
_diffrn_reflns_number 2550
_diffrn_reflns_point_group_measured_fraction_full 0.979
_diffrn_reflns_point_group_measured_fraction_max 0.983
_diffrn_reflns_theta_full 25.242
_diffrn_reflns_theta_max 27.470
_diffrn_reflns_theta_min 3.146
_exptl_absorpt_coefficient_mu 4.940
_exptl_crystal_colour yellow
_exptl_crystal_density_diffrn 1.575
_exptl_crystal_description block
_exptl_crystal_F_000 648
_refine_diff_density_max 0.160
_refine_diff_density_min -0.130
_refine_diff_density_rms 0.031
_refine_ls_extinction_method none
_refine_ls_goodness_of_fit_ref 1.242
_refine_ls_hydrogen_treatment undef
_refine_ls_matrix_type full
_refine_ls_number_parameters 12
_refine_ls_number_reflns 113
_refine_ls_number_restraints 0
_refine_ls_restrained_S_all 1.242
_refine_ls_R_factor_all 0.0139
_refine_ls_R_factor_gt 0.0139
_refine_ls_shift/su_max 0.000
_refine_ls_shift/su_mean 0.000
_refine_ls_structure_factor_coef Fsqd
_refine_ls_weighting_details 'w=1/[\s^2^(Fo^2^)+(0.0098P)^2^+1.6125P] where P=(Fo^2^+2Fc^2^)/3'
_refine_ls_weighting_scheme calc
_refine_ls_wR_factor_gt 0.0335
_refine_ls_wR_factor_ref 0.0335
_reflns_Friedel_coverage 0.000
_reflns_number_gt 113
_reflns_number_total 113
_reflns_threshold_expression 'I > 2\s(I)'
_cod_data_source_file c7cc00812k2.cif
_cod_data_source_block 2-293K
_cod_original_cell_volume 1411.4(14)
_cod_database_code 7119919
_shelx_shelxl_version_number 2014/7
_shelx_space_group_comment
;
The symmetry employed for this shelxl refinement is uniquely defined
by the following loop, which should always be used as a source of
symmetry information in preference to the above space-group names.
They are only intended as comments.
;

loop_
_space_group_symop_operation_xyz
'x, y, z'
'-x, -y, z'
'-x, y, -z'
'x, -y, -z'
'z, x, y'
'z, -x, -y'
'-z, -x, y'
'-z, x, -y'
'y, z, x'
'-y, z, -x'
'y, -z, -x'
'-y, -z, x'
'y, x, -z'
'-y, -x, -z'
'y, -x, z'
'-y, x, z'
'x, z, -y'
'-x, z, y'
'-x, -z, -y'
'x, -z, y'
'z, y, -x'
'z, -y, x'
'-z, y, x'
'-z, -y, -x'
'x, y+1/2, z+1/2'
'-x, -y+1/2, z+1/2'
'-x, y+1/2, -z+1/2'
'x, -y+1/2, -z+1/2'
'z, x+1/2, y+1/2'
'z, -x+1/2, -y+1/2'
'-z, -x+1/2, y+1/2'
'-z, x+1/2, -y+1/2'
'y, z+1/2, x+1/2'
'-y, z+1/2, -x+1/2'
'y, -z+1/2, -x+1/2'
'-y, -z+1/2, x+1/2'
'y, x+1/2, -z+1/2'
'-y, -x+1/2, -z+1/2'
'y, -x+1/2, z+1/2'
'-y, x+1/2, z+1/2'
'x, z+1/2, -y+1/2'
'-x, z+1/2, y+1/2'
'-x, -z+1/2, -y+1/2'
'x, -z+1/2, y+1/2'
'z, y+1/2, -x+1/2'
'z, -y+1/2, x+1/2'
'-z, y+1/2, x+1/2'
'-z, -y+1/2, -x+1/2'
'x+1/2, y, z+1/2'
'-x+1/2, -y, z+1/2'
'-x+1/2, y, -z+1/2'
'x+1/2, -y, -z+1/2'
'z+1/2, x, y+1/2'
'z+1/2, -x, -y+1/2'
'-z+1/2, -x, y+1/2'
'-z+1/2, x, -y+1/2'
'y+1/2, z, x+1/2'
'-y+1/2, z, -x+1/2'
'y+1/2, -z, -x+1/2'
'-y+1/2, -z, x+1/2'
'y+1/2, x, -z+1/2'
'-y+1/2, -x, -z+1/2'
'y+1/2, -x, z+1/2'
'-y+1/2, x, z+1/2'
'x+1/2, z, -y+1/2'
'-x+1/2, z, y+1/2'
'-x+1/2, -z, -y+1/2'
'x+1/2, -z, y+1/2'
'z+1/2, y, -x+1/2'
'z+1/2, -y, x+1/2'
'-z+1/2, y, x+1/2'
'-z+1/2, -y, -x+1/2'
'x+1/2, y+1/2, z'
'-x+1/2, -y+1/2, z'
'-x+1/2, y+1/2, -z'
'x+1/2, -y+1/2, -z'
'z+1/2, x+1/2, y'
'z+1/2, -x+1/2, -y'
'-z+1/2, -x+1/2, y'
'-z+1/2, x+1/2, -y'
'y+1/2, z+1/2, x'
'-y+1/2, z+1/2, -x'
'y+1/2, -z+1/2, -x'
'-y+1/2, -z+1/2, x'
'y+1/2, x+1/2, -z'
'-y+1/2, -x+1/2, -z'
'y+1/2, -x+1/2, z'
'-y+1/2, x+1/2, z'
'x+1/2, z+1/2, -y'
'-x+1/2, z+1/2, y'
'-x+1/2, -z+1/2, -y'
'x+1/2, -z+1/2, y'
'z+1/2, y+1/2, -x'
'z+1/2, -y+1/2, x'
'-z+1/2, y+1/2, x'
'-z+1/2, -y+1/2, -x'
'-x, -y, -z'
'x, y, -z'
'x, -y, z'
'-x, y, z'
'-z, -x, -y'
'-z, x, y'
'z, x, -y'
'z, -x, y'
'-y, -z, -x'
'y, -z, x'
'-y, z, x'
'y, z, -x'
'-y, -x, z'
'y, x, z'
'-y, x, -z'
'y, -x, -z'
'-x, -z, y'
'x, -z, -y'
'x, z, y'
'-x, z, -y'
'-z, -y, x'
'-z, y, -x'
'z, -y, -x'
'z, y, x'
'-x, -y+1/2, -z+1/2'
'x, y+1/2, -z+1/2'
'x, -y+1/2, z+1/2'
'-x, y+1/2, z+1/2'
'-z, -x+1/2, -y+1/2'
'-z, x+1/2, y+1/2'
'z, x+1/2, -y+1/2'
'z, -x+1/2, y+1/2'
'-y, -z+1/2, -x+1/2'
'y, -z+1/2, x+1/2'
'-y, z+1/2, x+1/2'
'y, z+1/2, -x+1/2'
'-y, -x+1/2, z+1/2'
'y, x+1/2, z+1/2'
'-y, x+1/2, -z+1/2'
'y, -x+1/2, -z+1/2'
'-x, -z+1/2, y+1/2'
'x, -z+1/2, -y+1/2'
'x, z+1/2, y+1/2'
'-x, z+1/2, -y+1/2'
'-z, -y+1/2, x+1/2'
'-z, y+1/2, -x+1/2'
'z, -y+1/2, -x+1/2'
'z, y+1/2, x+1/2'
'-x+1/2, -y, -z+1/2'
'x+1/2, y, -z+1/2'
'x+1/2, -y, z+1/2'
'-x+1/2, y, z+1/2'
'-z+1/2, -x, -y+1/2'
'-z+1/2, x, y+1/2'
'z+1/2, x, -y+1/2'
'z+1/2, -x, y+1/2'
'-y+1/2, -z, -x+1/2'
'y+1/2, -z, x+1/2'
'-y+1/2, z, x+1/2'
'y+1/2, z, -x+1/2'
'-y+1/2, -x, z+1/2'
'y+1/2, x, z+1/2'
'-y+1/2, x, -z+1/2'
'y+1/2, -x, -z+1/2'
'-x+1/2, -z, y+1/2'
'x+1/2, -z, -y+1/2'
'x+1/2, z, y+1/2'
'-x+1/2, z, -y+1/2'
'-z+1/2, -y, x+1/2'
'-z+1/2, y, -x+1/2'
'z+1/2, -y, -x+1/2'
'z+1/2, y, x+1/2'
'-x+1/2, -y+1/2, -z'
'x+1/2, y+1/2, -z'
'x+1/2, -y+1/2, z'
'-x+1/2, y+1/2, z'
'-z+1/2, -x+1/2, -y'
'-z+1/2, x+1/2, y'
'z+1/2, x+1/2, -y'
'z+1/2, -x+1/2, y'
'-y+1/2, -z+1/2, -x'
'y+1/2, -z+1/2, x'
'-y+1/2, z+1/2, x'
'y+1/2, z+1/2, -x'
'-y+1/2, -x+1/2, z'
'y+1/2, x+1/2, z'
'-y+1/2, x+1/2, -z'
'y+1/2, -x+1/2, -z'
'-x+1/2, -z+1/2, y'
'x+1/2, -z+1/2, -y'
'x+1/2, z+1/2, y'
'-x+1/2, z+1/2, -y'
'-z+1/2, -y+1/2, x'
'-z+1/2, y+1/2, -x'
'z+1/2, -y+1/2, -x'
'z+1/2, y+1/2, x'

loop_
_atom_site_label
_atom_site_type_symbol
_atom_site_fract_x
_atom_site_fract_y
_atom_site_fract_z
_atom_site_U_iso_or_equiv
_atom_site_adp_type
_atom_site_occupancy
_atom_site_site_symmetry_order
_atom_site_calc_flag
_atom_site_refinement_flags_posn
_atom_site_refinement_flags_adp
_atom_site_refinement_flags_occupancy
Co1 Co 0.5000 0.5000 0.0000 0.0195(3) Uani 1 48 d S T P
Sr1 Sr 0.5000 1.0000 0.0000 0.0238(2) Uani 1 48 d S T P
C1 C 0.5000 0.6685(3) 0.0000 0.0329(7) Uani 1 8 d S T P
N1 N 0.5000 0.7698(3) 0.0000 0.0593(10) Uani 1 8 d S T P
N2 N 0.2500 0.7500(3) 0.1851 0.127(12) Uani 0.1666 4 d R T P

loop_
_atom_site_aniso_label
_atom_site_aniso_U_11
_atom_site_aniso_U_22
_atom_site_aniso_U_33
_atom_site_aniso_U_23
_atom_site_aniso_U_13
_atom_site_aniso_U_12
Co1 0.0195(3) 0.0195(3) 0.0195(3) 0.000 0.000 0.000
Sr1 0.0238(2) 0.0238(2) 0.0238(2) 0.000 0.000 0.000
C1 0.0350(11) 0.0289(17) 0.0350(11) 0.000 0.000 0.000
N1 0.0753(16) 0.027(2) 0.0753(16) 0.000 0.000 0.000
N2 0.136(13) 0.136(13) 0.110(19) 0.000 0.000 0.025(10)

loop_
_atom_type_symbol
_atom_type_description
_atom_type_scat_dispersion_real
_atom_type_scat_dispersion_imag
_atom_type_scat_source
C C 0.0033 0.0016 'International Tables Vol C Tables 4.2.6.8 and 6.1.1.4'
H H 0.0000 0.0000 'International Tables Vol C Tables 4.2.6.8 and 6.1.1.4'
N N 0.0061 0.0033 'International Tables Vol C Tables 4.2.6.8 and 6.1.1.4'
Sr Sr -1.5307 3.2498 'International Tables Vol C Tables 4.2.6.8 and 6.1.1.4'
Co Co 0.3494 0.9721 'International Tables Vol C Tables 4.2.6.8 and 6.1.1.4'

loop_
_geom_angle_atom_site_label_1
_geom_angle_atom_site_label_2
_geom_angle_atom_site_label_3
_geom_angle
_geom_angle_site_symmetry_1
_geom_angle_site_symmetry_3
C1 Co1 C1 180.0 129_655 33_554
C1 Co1 C1 90.0 129_655 97_665
C1 Co1 C1 90.0 33_554 97_665
C1 Co1 C1 90.0 129_655 53_554
C1 Co1 C1 90.0 33_554 53_554
C1 Co1 C1 90.0 97_665 53_554
C1 Co1 C1 90.0 129_655 149_565
C1 Co1 C1 90.0 33_554 149_565
C1 Co1 C1 90.0 97_665 149_565
C1 Co1 C1 180.0 53_554 149_565
C1 Co1 C1 90.0 129_655 .
C1 Co1 C1 90.0 33_554 .
C1 Co1 C1 180.0 97_665 .
C1 Co1 C1 90.0 53_554 .
C1 Co1 C1 90.0 149_565 .
N1 Sr1 N1 90.0 . 153_665
N1 Sr1 N1 180.0 . 97_675
N1 Sr1 N1 90.0 153_665 97_675
N1 Sr1 N1 90.0 . 77_554
N1 Sr1 N1 90.0 153_665 77_554
N1 Sr1 N1 90.0 97_675 77_554
N1 Sr1 N1 90.0 . 173_566
N1 Sr1 N1 90.0 153_665 173_566
N1 Sr1 N1 90.0 97_675 173_566
N1 Sr1 N1 180.0 77_554 173_566
N1 Sr1 N1 90.0 . 57_464
N1 Sr1 N1 180.0 153_665 57_464
N1 Sr1 N1 90.0 97_675 57_464
N1 Sr1 N1 90.0 77_554 57_464
N1 Sr1 N1 90.0 173_566 57_464
N1 C1 Co1 180.0 . .
C1 N1 Sr1 180.0 . .
N2 N2 N2 60.0(3) 81_455 55_564
N2 N2 N2 60.0 81_455 29_554
N2 N2 N2 90.0(2) 55_564 29_554
N2 N2 N2 90.0 81_455 59_465
N2 N2 N2 60.00(14) 55_564 59_465
N2 N2 N2 60.00(14) 29_554 59_465
N2 N2 N2 45.00(12) 81_455 51
N2 N2 N2 45.00(12) 55_564 51
N2 N2 N2 45.00(12) 29_554 51
N2 N2 N2 45.00(12) 59_465 51

loop_
_geom_bond_atom_site_label_1
_geom_bond_atom_site_label_2
_geom_bond_distance
_geom_bond_site_symmetry_2
Co1 C1 1.890(3) 129_655
Co1 C1 1.890(3) 33_554
Co1 C1 1.890(3) 97_665
Co1 C1 1.890(3) 53_554
Co1 C1 1.890(3) 149_565
Co1 C1 1.890(3) .
Sr1 N1 2.583(3) .
Sr1 N1 2.583(3) 153_665
Sr1 N1 2.583(3) 97_675
Sr1 N1 2.583(3) 77_554
Sr1 N1 2.583(3) 173_566
Sr1 N1 2.583(3) 57_464
C1 N1 1.136(4) .
N2 N2 1.030(2) 81_455
N2 N2 1.030(2) 55_564
N2 N2 1.030(2) 29_554
N2 N2 1.030(2) 59_465
N2 N2 1.4567 51
